data_7209876
loop_
_publ_author_name
'Ramana, C. V.'
'Goriya, Yogesh'
'Durugkar, Kulbhushan A.'
'Chatterjee, Soumitra'
'Krishnaswamy, Shobhana'
'Gonnade, Rajesh G.'

_publ_section_title
;
 Evaluation of viability of halogen&#x22EF;O2N interactions: Insight from
 crystal packing in a series of isomeric halo and nitro substituted
 triaryl compounds with modular positioning of halogen and NO2 groups
;
_journal_issue 26
_journal_name_full CrystEngComm
_journal_page_first 5283
_journal_paper_doi 10.1039/c3ce40192h
_journal_volume 15
_journal_year 2013
_chemical_formula_moiety 'C14 H9 I N4 O2'
_chemical_formula_sum 'C14 H9 I N4 O2'
_chemical_formula_weight 392.15
_chemical_name_systematic
;
?
;
_space_group_IT_number 14
_symmetry_cell_setting monoclinic
_symmetry_space_group_name_Hall '-P 2ybc'
_symmetry_space_group_name_H-M 'P 1 21/c 1'
_atom_sites_solution_hydrogens geom
_atom_sites_solution_primary direct
_atom_sites_solution_secondary difmap
_audit_creation_method SHELXL-97
_cell_angle_alpha 90.00
_cell_angle_beta 92.321(3)
_cell_angle_gamma 90.00
_cell_formula_units_Z 4
_cell_length_a 8.9450(14)
_cell_length_b 15.147(2)
_cell_length_c 10.2164(17)
_cell_measurement_reflns_used 3921
_cell_measurement_temperature 190(2)
_cell_measurement_theta_max 28.25
_cell_measurement_theta_min 2.41
_cell_volume 1383.1(4)
_computing_cell_refinement 'SAINT (Bruker, 2003)'
_computing_data_collection 'SMART (Bruker, 2003)'
_computing_data_reduction SAINT
_computing_molecular_graphics 'ORTEP-3 (Farrugia, 1997)'
_computing_publication_material 'SHELXTL (Bruker, 2003)'
_computing_structure_refinement 'SHELXL97 (Sheldrick, 1997)'
_computing_structure_solution 'SHELXS97 (Sheldrick, 1997)'
_diffrn_ambient_temperature 190(2)
_diffrn_measured_fraction_theta_full 0.999
_diffrn_measured_fraction_theta_max 0.999
_diffrn_measurement_device_type 'Bruker Smart APEX'
_diffrn_measurement_method 'Phi and Omega Scan'
_diffrn_radiation_monochromator graphite
_diffrn_radiation_source 'fine-focus sealed tube'
_diffrn_radiation_type MoK\a
_diffrn_radiation_wavelength 0.71073
_diffrn_reflns_av_R_equivalents 0.0231
_diffrn_reflns_av_sigmaI/netI 0.0240
_diffrn_reflns_limit_h_max 10
_diffrn_reflns_limit_h_min -9
_diffrn_reflns_limit_k_max 16
_diffrn_reflns_limit_k_min -18
_diffrn_reflns_limit_l_max 12
_diffrn_reflns_limit_l_min -11
_diffrn_reflns_number 6877
_diffrn_reflns_theta_full 24.99
_diffrn_reflns_theta_max 24.99
_diffrn_reflns_theta_min 2.28
_exptl_absorpt_coefficient_mu 2.325
_exptl_absorpt_correction_T_max 0.7427
_exptl_absorpt_correction_T_min 0.5288
_exptl_absorpt_correction_type multi-scan
_exptl_absorpt_process_details 'bruker's sadabs'
_exptl_crystal_colour colorless
_exptl_crystal_density_diffrn 1.883
_exptl_crystal_density_method 'not measured'
_exptl_crystal_description block
_exptl_crystal_F_000 760
_exptl_crystal_size_max 0.31
_exptl_crystal_size_mid 0.16
_exptl_crystal_size_min 0.14
_refine_diff_density_max 0.570
_refine_diff_density_min -0.603
_refine_diff_density_rms 0.078
_refine_ls_extinction_method none
_refine_ls_goodness_of_fit_ref 1.029
_refine_ls_hydrogen_treatment constr
_refine_ls_matrix_type full
_refine_ls_number_parameters 190
_refine_ls_number_reflns 2431
_refine_ls_number_restraints 0
_refine_ls_restrained_S_all 1.029
_refine_ls_R_factor_all 0.0334
_refine_ls_R_factor_gt 0.0302
_refine_ls_shift/su_max 0.000
_refine_ls_shift/su_mean 0.000
_refine_ls_structure_factor_coef Fsqd
_refine_ls_weighting_details 'calc w=1/[\s^2^(Fo^2^)+(0.0423P)^2^+1.0464P] where P=(Fo^2^+2Fc^2^)/3'
_refine_ls_weighting_scheme calc
_refine_ls_wR_factor_gt 0.0781
_refine_ls_wR_factor_ref 0.0805
_reflns_number_gt 2184
_reflns_number_total 2431
_reflns_threshold_expression >2sigma(I)
_cod_data_source_file c3ce40192h.txt
_cod_data_source_block 3n2i
_cod_original_sg_symbol_H-M P21/c
_cod_database_code 7209876

loop_
_symmetry_equiv_pos_as_xyz
'x, y, z'
'-x, y+1/2, -z+1/2'
'-x, -y, -z'
'x, -y-1/2, z-1/2'

loop_
_atom_site_label
_atom_site_type_symbol
_atom_site_fract_x
_atom_site_fract_y
_atom_site_fract_z
_atom_site_U_iso_or_equiv
_atom_site_adp_type
_atom_site_occupancy
_atom_site_symmetry_multiplicity
_atom_site_calc_flag
_atom_site_refinement_flags
C1 C 0.7998(3) -0.00989(19) 0.5374(3) 0.0394(6) Uani 1 1 d .
H1 H 0.8182 0.0359 0.4766 0.047 Uiso 1 1 calc R
C2 C 0.8651(3) -0.02070(19) 0.6589(3) 0.0387(6) Uani 1 1 d .
C3 C 0.9827(3) 0.0275(2) 0.7366(3) 0.0417(7) Uani 1 1 d .
C4 C 1.0613(4) -0.0214(3) 0.8333(3) 0.0533(8) Uani 1 1 d .
H4 H 1.0435 -0.0830 0.8401 0.064 Uiso 1 1 calc R
C5 C 1.1645(4) 0.0183(3) 0.9191(4) 0.0663(10) Uani 1 1 d .
H5 H 1.2162 -0.0161 0.9842 0.080 Uiso 1 1 calc R
C6 C 1.1923(4) 0.1068(3) 0.9105(4) 0.0714(12) Uani 1 1 d .
H6 H 1.2603 0.1343 0.9717 0.086 Uiso 1 1 calc R
C7 C 1.1222(4) 0.1557(3) 0.8137(4) 0.0621(10) Uani 1 1 d .
H7 H 1.1444 0.2168 0.8061 0.075 Uiso 1 1 calc R
C8 C 1.0186(4) 0.1168(2) 0.7264(3) 0.0474(7) Uani 1 1 d .
C9 C 0.6059(3) -0.10020(19) 0.4121(3) 0.0363(6) Uani 1 1 d .
C10 C 0.5615(3) -0.03591(19) 0.3225(3) 0.0423(7) Uani 1 1 d .
H10 H 0.5938 0.0234 0.3345 0.051 Uiso 1 1 calc R
C11 C 0.4701(4) -0.0584(2) 0.2155(3) 0.0489(8) Uani 1 1 d .
H11 H 0.4401 -0.0144 0.1537 0.059 Uiso 1 1 calc R
C12 C 0.4218(4) -0.1445(2) 0.1977(3) 0.0467(7) Uani 1 1 d .
H12 H 0.3591 -0.1605 0.1242 0.056 Uiso 1 1 calc R
C13 C 0.4674(4) -0.20645(18) 0.2899(3) 0.0406(7) Uani 1 1 d .
C14 C 0.5584(3) -0.18641(19) 0.3980(3) 0.0396(7) Uani 1 1 d .
H14 H 0.5873 -0.2303 0.4604 0.048 Uiso 1 1 calc R
I1 I 0.92825(3) 0.199026(14) 0.57733(3) 0.06373(13) Uani 1 1 d .
N1 N 0.7028(3) -0.07822(15) 0.5216(2) 0.0366(5) Uani 1 1 d .
N2 N 0.7063(3) -0.12896(17) 0.6307(2) 0.0461(6) Uani 1 1 d .
N3 N 0.8051(3) -0.09451(17) 0.7132(2) 0.0468(6) Uani 1 1 d .
N4 N 0.4154(3) -0.29794(17) 0.2748(3) 0.0497(7) Uani 1 1 d .
O1 O 0.4456(3) -0.35042(15) 0.3627(2) 0.0655(7) Uani 1 1 d .
O2 O 0.3448(3) -0.31738(16) 0.1743(3) 0.0695(8) Uani 1 1 d .

loop_
_atom_site_aniso_label
_atom_site_aniso_U_11
_atom_site_aniso_U_22
_atom_site_aniso_U_33
_atom_site_aniso_U_23
_atom_site_aniso_U_13
_atom_site_aniso_U_12
C1 0.0455(16) 0.0313(14) 0.0415(15) -0.0004(12) 0.0043(13) -0.0044(12)
C2 0.0398(16) 0.0341(15) 0.0425(15) -0.0053(12) 0.0039(13) -0.0021(12)
C3 0.0400(16) 0.0433(16) 0.0423(16) -0.0113(13) 0.0067(13) -0.0040(13)
C4 0.0521(19) 0.060(2) 0.0473(18) -0.0040(15) -0.0020(15) -0.0038(16)
C5 0.055(2) 0.090(3) 0.053(2) -0.0059(19) -0.0088(17) -0.009(2)
C6 0.054(2) 0.093(3) 0.067(2) -0.033(2) -0.0002(19) -0.015(2)
C7 0.054(2) 0.058(2) 0.076(2) -0.0293(19) 0.0131(19) -0.0142(18)
C8 0.0459(17) 0.0437(17) 0.0531(18) -0.0118(14) 0.0095(14) -0.0020(14)
C9 0.0378(15) 0.0318(14) 0.0392(15) -0.0044(11) 0.0017(12) 0.0017(12)
C10 0.0489(17) 0.0291(14) 0.0486(17) 0.0009(12) -0.0014(14) 0.0004(12)
C11 0.058(2) 0.0418(17) 0.0458(17) 0.0058(13) -0.0072(15) 0.0052(14)
C12 0.0497(18) 0.0475(18) 0.0420(16) -0.0050(14) -0.0089(14) 0.0001(14)
C13 0.0456(17) 0.0314(15) 0.0448(16) -0.0067(12) 0.0014(13) -0.0007(12)
C14 0.0473(18) 0.0306(14) 0.0406(15) -0.0019(11) -0.0013(13) 0.0020(12)
I1 0.0715(2) 0.03546(16) 0.0844(2) -0.00031(10) 0.00640(14) -0.00178(10)
N1 0.0422(13) 0.0293(12) 0.0380(12) -0.0012(9) -0.0016(10) -0.0010(10)
N2 0.0564(16) 0.0352(13) 0.0459(14) 0.0070(11) -0.0082(12) -0.0063(12)
N3 0.0536(15) 0.0406(14) 0.0452(14) 0.0013(11) -0.0084(12) -0.0082(12)
N4 0.0565(17) 0.0387(15) 0.0534(16) -0.0115(12) -0.0023(14) -0.0038(12)
O1 0.101(2) 0.0367(13) 0.0584(14) -0.0012(11) -0.0072(14) -0.0124(13)
O2 0.086(2) 0.0488(14) 0.0715(17) -0.0168(12) -0.0285(15) -0.0068(13)

loop_
_atom_type_symbol
_atom_type_description
_atom_type_scat_dispersion_real
_atom_type_scat_dispersion_imag
_atom_type_scat_source
C C 0.0033 0.0016 'International Tables Vol C Tables 4.2.6.8 and 6.1.1.4'
H H 0.0000 0.0000 'International Tables Vol C Tables 4.2.6.8 and 6.1.1.4'
N N 0.0061 0.0033 'International Tables Vol C Tables 4.2.6.8 and 6.1.1.4'
O O 0.0106 0.0060 'International Tables Vol C Tables 4.2.6.8 and 6.1.1.4'
I I -0.4742 1.8119 'International Tables Vol C Tables 4.2.6.8 and 6.1.1.4'

loop_
_geom_angle_atom_site_label_1
_geom_angle_atom_site_label_2
_geom_angle_atom_site_label_3
_geom_angle
N1 C1 C2 105.5(2)
N1 C1 H1 127.3
C2 C1 H1 127.3
C1 C2 N3 107.9(3)
C1 C2 C3 134.3(3)
N3 C2 C3 117.8(3)
C8 C3 C4 117.1(3)
C8 C3 C2 126.7(3)
C4 C3 C2 116.2(3)
C5 C4 C3 121.3(4)
C5 C4 H4 119.4
C3 C4 H4 119.4
C6 C5 C4 120.2(4)
C6 C5 H5 119.9
C4 C5 H5 119.9
C7 C6 C5 119.9(4)
C7 C6 H6 120.1
C5 C6 H6 120.1
C6 C7 C8 120.6(4)
C6 C7 H7 119.7
C8 C7 H7 119.7
C7 C8 C3 120.8(3)
C7 C8 I1 116.1(3)
C3 C8 I1 123.1(2)
C14 C9 C10 121.3(3)
C14 C9 N1 118.5(3)
C10 C9 N1 120.2(3)
C11 C10 C9 119.7(3)
C11 C10 H10 120.2
C9 C10 H10 120.2
C10 C11 C12 120.6(3)
C10 C11 H11 119.7
C12 C11 H11 119.7
C13 C12 C11 118.0(3)
C13 C12 H12 121.0
C11 C12 H12 121.0
C12 C13 C14 123.1(3)
C12 C13 N4 119.1(3)
C14 C13 N4 117.8(3)
C9 C14 C13 117.5(3)
C9 C14 H14 121.3
C13 C14 H14 121.3
N2 N1 C1 110.0(2)
N2 N1 C9 120.4(2)
C1 N1 C9 129.6(2)
N3 N2 N1 107.3(2)
N2 N3 C2 109.4(2)
O2 N4 O1 123.6(3)
O2 N4 C13 117.8(3)
O1 N4 C13 118.5(3)

loop_
_geom_bond_atom_site_label_1
_geom_bond_atom_site_label_2
_geom_bond_distance
C1 N1 1.356(4)
C1 C2 1.360(4)
C1 H1 0.9500
C2 N3 1.368(4)
C2 C3 1.484(4)
C3 C8 1.394(4)
C3 C4 1.401(5)
C4 C5 1.385(5)
C4 H4 0.9500
C5 C6 1.368(6)
C5 H5 0.9500
C6 C7 1.367(6)
C6 H6 0.9500
C7 C8 1.391(5)
C7 H7 0.9500
C8 I1 2.103(4)
C9 C14 1.379(4)
C9 C10 1.383(4)
C9 N1 1.427(4)
C10 C11 1.381(5)
C10 H10 0.9500
C11 C12 1.385(5)
C11 H11 0.9500
C12 C13 1.379(4)
C12 H12 0.9500
C13 C14 1.380(4)
C13 N4 1.468(4)
C14 H14 0.9500
N1 N2 1.353(3)
N2 N3 1.305(4)
N4 O2 1.220(4)
N4 O1 1.221(4)

loop_
_geom_hbond_atom_site_label_D
_geom_hbond_atom_site_label_H
_geom_hbond_atom_site_label_A
_geom_hbond_distance_DH
_geom_hbond_distance_HA
_geom_hbond_distance_DA
_geom_hbond_angle_DHA
_geom_hbond_site_symmetry_A
C10 H10 O2 0.95 2.48 3.414(4) 169.4 2_655

loop_
_geom_torsion_atom_site_label_1
_geom_torsion_atom_site_label_2
_geom_torsion_atom_site_label_3
_geom_torsion_atom_site_label_4
_geom_torsion
N1 C1 C2 N3 -0.5(3)
N1 C1 C2 C3 178.0(3)
C1 C2 C3 C8 27.2(5)
N3 C2 C3 C8 -154.4(3)
C1 C2 C3 C4 -155.3(3)
N3 C2 C3 C4 23.1(4)
C8 C3 C4 C5 3.3(5)
C2 C3 C4 C5 -174.5(3)
C3 C4 C5 C6 -0.3(6)
C4 C5 C6 C7 -2.5(6)
C5 C6 C7 C8 2.2(6)
C6 C7 C8 C3 0.9(5)
C6 C7 C8 I1 -177.1(3)
C4 C3 C8 C7 -3.5(5)
C2 C3 C8 C7 174.0(3)
C4 C3 C8 I1 174.3(2)
C2 C3 C8 I1 -8.2(4)
C14 C9 C10 C11 -1.1(5)
N1 C9 C10 C11 178.7(3)
C9 C10 C11 C12 0.4(5)
C10 C11 C12 C13 0.2(5)
C11 C12 C13 C14 -0.1(5)
C11 C12 C13 N4 178.8(3)
C10 C9 C14 C13 1.2(4)
N1 C9 C14 C13 -178.6(3)
C12 C13 C14 C9 -0.6(5)
N4 C13 C14 C9 -179.5(3)
C2 C1 N1 N2 0.9(3)
C2 C1 N1 C9 -179.2(3)
C14 C9 N1 N2 -23.1(4)
C10 C9 N1 N2 157.1(3)
C14 C9 N1 C1 157.1(3)
C10 C9 N1 C1 -22.7(4)
C1 N1 N2 N3 -1.0(3)
C9 N1 N2 N3 179.2(2)
N1 N2 N3 C2 0.7(3)
C1 C2 N3 N2 -0.1(3)
C3 C2 N3 N2 -178.9(3)
C12 C13 N4 O2 6.8(5)
C14 C13 N4 O2 -174.3(3)
C12 C13 N4 O1 -173.7(3)
C14 C13 N4 O1 5.2(5)
